data_4127351
loop_
_publ_author_name
'Zhang, Xiang'
'Dong, Xia'
'Lu, Weigang'
'Luo, Dong'
'Zhu, Xiao-Wei'
'Li, Xue'
'Zhou, Xiao-Ping'
'Li, Dan'

_publ_section_title
;
 Fine-Tuning Apertures of Metal-Organic Cages: Encapsulation of Carbon
 Dioxide in Solution and Solid State.
;
_journal_issue 29
_journal_name_full 'Journal of the American Chemical Society'
_journal_page_first 11621
_journal_page_last 11627
_journal_paper_doi 10.1021/jacs.9b04520
_journal_volume 141
_journal_year 2019
_chemical_formula_moiety 'C18 H27 N9 Ni 2(N O3)'
_chemical_formula_sum 'C18 H27 N11 Ni O6'
_chemical_formula_weight 552.21
_space_group_crystal_system monoclinic
_space_group_IT_number 14
_space_group_name_Hall '-P 2yn'
_space_group_name_H-M_alt 'P 1 21/n 1'
_symmetry_space_group_name_Hall '-P 2yn'
_symmetry_space_group_name_H-M 'P 1 21/n 1'
_atom_sites_solution_hydrogens geom
_audit_creation_method SHELXL-2013
_cell_angle_alpha 90
_cell_angle_beta 98.606(4)
_cell_angle_gamma 90
_cell_formula_units_Z 4
_cell_length_a 13.2775(5)
_cell_length_b 12.4308(4)
_cell_length_c 15.8978(7)
_cell_measurement_reflns_used 5869
_cell_measurement_temperature 100(2)
_cell_measurement_theta_max 73.6340
_cell_measurement_theta_min 4.0240
_cell_volume 2594.39(17)
_computing_structure_refinement 'SHELXL-2013 (Sheldrick, 2013)'
_diffrn_ambient_temperature 100(2)
_diffrn_detector_area_resol_mean 10
_diffrn_measured_fraction_theta_full 0.997
_diffrn_measured_fraction_theta_max 0.971
_diffrn_measurement_device_type 'XtaLAB Pro: Kappa single'
_diffrn_measurement_method '\w scans'
_diffrn_radiation_type CuK\a
_diffrn_radiation_wavelength 1.54178
_diffrn_reflns_av_R_equivalents 0.0365
_diffrn_reflns_av_unetI/netI 0.0382
_diffrn_reflns_Laue_measured_fraction_full 0.997
_diffrn_reflns_Laue_measured_fraction_max 0.971
_diffrn_reflns_limit_h_max 16
_diffrn_reflns_limit_h_min -16
_diffrn_reflns_limit_k_max 15
_diffrn_reflns_limit_k_min -14
_diffrn_reflns_limit_l_max 19
_diffrn_reflns_limit_l_min -19
_diffrn_reflns_number 15131
_diffrn_reflns_point_group_measured_fraction_full 0.997
_diffrn_reflns_point_group_measured_fraction_max 0.971
_diffrn_reflns_theta_full 67.679
_diffrn_reflns_theta_max 74.436
_diffrn_reflns_theta_min 4.051
_diffrn_source 'fine-focus sealed X-ray tube'
_exptl_absorpt_coefficient_mu 1.561
_exptl_absorpt_correction_T_max 1
_exptl_absorpt_correction_T_min 0.76918
_exptl_absorpt_correction_type multi-scan
_exptl_crystal_colour purple
_exptl_crystal_density_diffrn 1.414
_exptl_crystal_density_method 'not measured'
_exptl_crystal_description block
_exptl_crystal_F_000 1152
_exptl_crystal_size_max 0.21
_exptl_crystal_size_mid 0.19
_exptl_crystal_size_min 0.15
_refine_diff_density_max 0.624
_refine_diff_density_min -0.351
_refine_diff_density_rms 0.082
_refine_ls_extinction_method none
_refine_ls_goodness_of_fit_ref 1.028
_refine_ls_hydrogen_treatment constr
_refine_ls_matrix_type full
_refine_ls_number_parameters 331
_refine_ls_number_reflns 5153
_refine_ls_number_restraints 0
_refine_ls_restrained_S_all 1.028
_refine_ls_R_factor_all 0.0696
_refine_ls_R_factor_gt 0.0575
_refine_ls_shift/su_max 0.001
_refine_ls_shift/su_mean 0.000
_refine_ls_structure_factor_coef Fsqd
_refine_ls_weighting_details
;
 w=1/[\s^2^(Fo^2^)+(0.1213P)^2^+0.6697P]
 where P=(Fo^2^+2Fc^2^)/3
;
_refine_ls_weighting_scheme calc
_refine_ls_wR_factor_gt 0.1737
_refine_ls_wR_factor_ref 0.1856
_reflns_Friedel_coverage 0.000
_reflns_number_gt 4075
_reflns_number_total 5153
_reflns_threshold_expression 'I > 2\s(I)'
_cod_data_source_file ja9b04520_si_002.cif
_cod_data_source_block NiL3
_cod_database_code 4127351
_shelx_space_group_comment
;
The symmetry employed for this shelxl refinement is uniquely defined
by the following loop, which should always be used as a source of
symmetry information in preference to the above space-group names.
They are only intended as comments.
;
_shelxl_version_number 2013-2

loop_
_space_group_symop_operation_xyz
'x, y, z'
'-x+1/2, y+1/2, -z+1/2'
'-x, -y, -z'
'x-1/2, -y-1/2, z-1/2'

loop_
_atom_site_label
_atom_site_type_symbol
_atom_site_fract_x
_atom_site_fract_y
_atom_site_fract_z
_atom_site_U_iso_or_equiv
_atom_site_adp_type
_atom_site_occupancy
_atom_site_site_symmetry_order
_atom_site_calc_flag
_atom_site_refinement_flags_posn
_atom_site_refinement_flags_adp
Ni1 Ni 0.09333(3) 0.71315(4) 0.72186(3) 0.04991(19) Uani 1 1 d . .
N3 N 0.23078(18) 0.6826(2) 0.68047(16) 0.0547(6) Uani 1 1 d . .
N4 N 0.16578(19) 0.7549(2) 0.84410(17) 0.0594(6) Uani 1 1 d . .
N5 N 0.04281(19) 0.6573(2) 0.59666(17) 0.0607(6) Uani 1 1 d . .
N6 N 0.3794(2) 0.6509(2) 0.64242(19) 0.0656(7) Uani 1 1 d . .
H6 H 0.4445 0.6449 0.6461 0.079 Uiso 1 1 calc R U
O8 O 0.4282(3) 0.2261(3) 0.4178(3) 0.1121(12) Uani 1 1 d . .
C10 C 0.2178(2) 0.6490(2) 0.59625(19) 0.0552(7) Uani 1 1 d . .
N11 N 0.08861(17) 0.56624(18) 0.78526(16) 0.0531(5) Uani 1 1 d . .
C13 C 0.3286(2) 0.6824(3) 0.7060(2) 0.0603(7) Uani 1 1 d . .
H13 H 0.3593 0.7013 0.7604 0.072 Uiso 1 1 calc R U
N14 N 0.3765(2) 0.3044(3) 0.3937(2) 0.0708(8) Uani 1 1 d . .
C15 C 0.3107(3) 0.6306(2) 0.5719(2) 0.0630(8) Uani 1 1 d . .
N18 N 0.0579(2) 0.4200(2) 0.8521(2) 0.0699(7) Uani 1 1 d . .
H18 H 0.0367 0.3561 0.8604 0.084 Uiso 1 1 calc R U
O19 O 0.2901(2) 0.3143(3) 0.4087(2) 0.1046(10) Uani 1 1 d . .
C22 C 0.1687(2) 0.6804(3) 0.8988(2) 0.0592(7) Uani 1 1 d . .
H22 H 0.1977 0.6915 0.9551 0.071 Uiso 1 1 calc R U
C23 C 0.1147(2) 0.6379(3) 0.5542(2) 0.0615(7) Uani 1 1 d . .
H23 H 0.1010 0.6170 0.4975 0.074 Uiso 1 1 calc R U
C27 C 0.0482(2) 0.4700(2) 0.7763(2) 0.0626(8) Uani 1 1 d . .
H27 H 0.0174 0.4406 0.7251 0.075 Uiso 1 1 calc R U
C28 C 0.1253(2) 0.5777(2) 0.87085(19) 0.0541(6) Uani 1 1 d . .
O29 O 0.4145(2) 0.3782(3) 0.3562(3) 0.1313(15) Uani 1 1 d . .
C31 C 0.1065(2) 0.4863(3) 0.9136(2) 0.0649(8) Uani 1 1 d . .
N1AA N 0.0739(2) 0.8733(2) 0.67405(19) 0.0637(7) Uani 1 1 d . .
N0AA N -0.04886(18) 0.75146(19) 0.75075(16) 0.0536(5) Uani 1 1 d . .
C5 C -0.0806(2) 0.8532(2) 0.7247(2) 0.0546(6) Uani 1 1 d . .
C8 C -0.0119(2) 0.9158(2) 0.6822(2) 0.0635(8) Uani 1 1 d . .
H8 H -0.0293 0.9844 0.6616 0.076 Uiso 1 1 calc R U
C9 C -0.1227(2) 0.7104(2) 0.7865(2) 0.0588(7) Uani 1 1 d . .
H9 H -0.1218 0.6420 0.8102 0.071 Uiso 1 1 calc R U
C0AA C -0.0627(3) 0.6477(4) 0.5556(3) 0.0904(12) Uani 1 1 d . .
H0AA H -0.0984 0.5988 0.5874 0.136 Uiso 1 1 calc R U
H0AB H -0.0643 0.6208 0.4988 0.136 Uiso 1 1 calc R U
H0AC H -0.0948 0.7170 0.5536 0.136 Uiso 1 1 calc R U
C1AA C 0.1446(3) 0.9337(3) 0.6297(3) 0.0917(13) Uani 1 1 d . .
H1AA H 0.2071 0.9453 0.6675 0.137 Uiso 1 1 calc R U
H1AB H 0.1149 1.0018 0.6116 0.137 Uiso 1 1 calc R U
H1AC H 0.1581 0.8936 0.5810 0.137 Uiso 1 1 calc R U
C16 C 0.3399(3) 0.5952(4) 0.4890(3) 0.0893(12) Uani 1 1 d . .
H16A H 0.3872 0.6458 0.4713 0.134 Uiso 1 1 calc R U
H16B H 0.2802 0.5917 0.4469 0.134 Uiso 1 1 calc R U
H16C H 0.3711 0.5255 0.4957 0.134 Uiso 1 1 calc R U
C17 C 0.1312(4) 0.4535(4) 1.0039(3) 0.0938(13) Uani 1 1 d . .
H17A H 0.0700 0.4312 1.0244 0.141 Uiso 1 1 calc R U
H17B H 0.1606 0.5133 1.0371 0.141 Uiso 1 1 calc R U
H17C H 0.1788 0.3949 1.0087 0.141 Uiso 1 1 calc R U
C18 C 0.2090(4) 0.8603(3) 0.8696(3) 0.0930(13) Uani 1 1 d . .
H18A H 0.2674 0.8732 0.8420 0.140 Uiso 1 1 calc R U
H18B H 0.2290 0.8617 0.9302 0.140 Uiso 1 1 calc R U
H18C H 0.1589 0.9151 0.8533 0.140 Uiso 1 1 calc R U
N1 N -0.1998(2) 0.7805(2) 0.78443(18) 0.0616(6) Uani 1 1 d . .
H1 H -0.2556 0.7692 0.8044 0.074 Uiso 1 1 calc R U
C3 C -0.1755(2) 0.8724(2) 0.7455(2) 0.0567(7) Uani 1 1 d . .
C2AA C -0.2446(3) 0.9671(3) 0.7326(3) 0.0767(10) Uani 1 1 d . .
H2AA H -0.2441 1.0040 0.7857 0.115 Uiso 1 1 calc R U
H2AB H -0.3126 0.9434 0.7117 0.115 Uiso 1 1 calc R U
H2AC H -0.2218 1.0149 0.6919 0.115 Uiso 1 1 calc R U
N2AA N -0.4222(2) 0.7229(3) 0.8673(2) 0.0707(7) Uani 1 1 d . .
O3 O -0.4030(3) 0.8089(3) 0.8356(3) 0.1410(17) Uani 1 1 d . .
O4 O -0.3479(3) 0.6661(3) 0.8900(2) 0.1154(11) Uani 1 1 d . .
O1 O -0.5071(3) 0.7014(4) 0.8804(3) 0.1312(15) Uani 1 1 d . .

loop_
_atom_site_aniso_label
_atom_site_aniso_U_11
_atom_site_aniso_U_22
_atom_site_aniso_U_33
_atom_site_aniso_U_23
_atom_site_aniso_U_13
_atom_site_aniso_U_12
Ni1 0.0390(3) 0.0476(3) 0.0658(3) -0.00022(19) 0.0164(2) -0.00241(17)
N3 0.0445(12) 0.0579(13) 0.0639(14) 0.0010(11) 0.0149(10) -0.0016(10)
N4 0.0522(14) 0.0544(13) 0.0732(16) -0.0102(12) 0.0145(12) -0.0063(11)
N5 0.0430(12) 0.0674(16) 0.0725(16) -0.0012(12) 0.0112(11) -0.0031(11)
N6 0.0465(13) 0.0638(15) 0.0920(19) 0.0078(13) 0.0281(13) 0.0052(11)
O8 0.107(2) 0.083(2) 0.162(3) 0.0176(19) 0.069(2) 0.0252(18)
C10 0.0506(15) 0.0541(15) 0.0640(17) 0.0027(12) 0.0181(13) 0.0032(12)
N11 0.0458(12) 0.0464(12) 0.0694(14) -0.0015(10) 0.0155(10) -0.0007(9)
C13 0.0423(14) 0.0620(16) 0.079(2) 0.0006(14) 0.0162(13) -0.0027(13)
N14 0.0491(15) 0.086(2) 0.0803(19) -0.0069(15) 0.0209(13) 0.0046(14)
C15 0.0619(18) 0.0553(16) 0.077(2) 0.0071(14) 0.0292(16) 0.0050(14)
N18 0.0644(16) 0.0477(13) 0.104(2) 0.0098(14) 0.0326(15) 0.0023(12)
O19 0.0524(15) 0.156(3) 0.111(2) 0.002(2) 0.0291(14) 0.0054(17)
C22 0.0512(16) 0.0648(17) 0.0630(17) -0.0073(14) 0.0126(13) 0.0016(13)
C23 0.0602(18) 0.0656(18) 0.0592(17) -0.0025(14) 0.0107(13) -0.0015(14)
C27 0.0536(16) 0.0488(15) 0.088(2) -0.0047(14) 0.0188(15) -0.0031(12)
C28 0.0442(13) 0.0531(15) 0.0682(17) 0.0015(12) 0.0186(12) 0.0076(11)
O29 0.0671(18) 0.133(3) 0.203(4) 0.067(3) 0.049(2) 0.0227(19)
C31 0.0578(17) 0.0626(18) 0.080(2) 0.0134(15) 0.0284(15) 0.0165(14)
N1AA 0.0527(14) 0.0542(14) 0.0894(19) 0.0100(12) 0.0274(13) -0.0050(11)
N0AA 0.0437(12) 0.0473(12) 0.0733(15) 0.0042(11) 0.0199(11) -0.0015(10)
C5 0.0441(14) 0.0505(14) 0.0712(18) 0.0027(12) 0.0154(12) 0.0020(11)
C8 0.0544(16) 0.0508(15) 0.088(2) 0.0118(14) 0.0207(15) 0.0001(13)
C9 0.0491(16) 0.0559(16) 0.0763(19) 0.0021(13) 0.0248(14) -0.0069(12)
C0AA 0.0496(19) 0.124(4) 0.095(3) -0.014(2) 0.0001(18) -0.009(2)
C1AA 0.074(2) 0.071(2) 0.141(4) 0.026(2) 0.053(2) -0.0088(18)
C16 0.088(3) 0.100(3) 0.090(3) 0.001(2) 0.047(2) 0.013(2)
C17 0.095(3) 0.104(3) 0.087(3) 0.032(2) 0.029(2) 0.029(2)
C18 0.111(3) 0.069(2) 0.095(3) -0.021(2) 0.003(2) -0.031(2)
N1 0.0444(13) 0.0698(16) 0.0749(17) -0.0027(12) 0.0232(12) -0.0053(11)
C3 0.0438(14) 0.0585(16) 0.0694(18) -0.0024(13) 0.0135(12) 0.0003(12)
C2AA 0.0558(19) 0.079(2) 0.097(3) 0.0017(19) 0.0175(17) 0.0188(17)
N2AA 0.0547(16) 0.083(2) 0.0768(18) -0.0038(15) 0.0157(13) -0.0019(14)
O3 0.129(3) 0.128(3) 0.179(4) 0.078(3) 0.065(3) 0.037(2)
O4 0.094(2) 0.122(3) 0.130(3) 0.015(2) 0.016(2) 0.030(2)
O1 0.0672(19) 0.205(4) 0.127(3) -0.032(3) 0.0327(18) -0.044(2)

loop_
_atom_type_symbol
_atom_type_description
_atom_type_scat_dispersion_real
_atom_type_scat_dispersion_imag
_atom_type_scat_source
C C 0.0181 0.0091 'International Tables Vol C Tables 4.2.6.8 and 6.1.1.4'
H H 0.0000 0.0000 'International Tables Vol C Tables 4.2.6.8 and 6.1.1.4'
N N 0.0311 0.0180 'International Tables Vol C Tables 4.2.6.8 and 6.1.1.4'
O O 0.0492 0.0322 'International Tables Vol C Tables 4.2.6.8 and 6.1.1.4'
Ni Ni -3.0029 0.5091 'International Tables Vol C Tables 4.2.6.8 and 6.1.1.4'

loop_
_geom_angle_atom_site_label_1
_geom_angle_atom_site_label_2
_geom_angle_atom_site_label_3
_geom_angle
N3 Ni1 N0AA 173.85(10)
N3 Ni1 N11 94.86(9)
N0AA Ni1 N11 89.99(9)
N3 Ni1 N4 92.07(10)
N0AA Ni1 N4 92.56(10)
N11 Ni1 N4 79.20(10)
N3 Ni1 N5 79.12(10)
N0AA Ni1 N5 96.49(10)
N11 Ni1 N5 97.97(10)
N4 Ni1 N5 170.54(10)
N3 Ni1 N1AA 97.08(10)
N0AA Ni1 N1AA 78.37(9)
N11 Ni1 N1AA 167.46(9)
N4 Ni1 N1AA 96.50(11)
N5 Ni1 N1AA 88.08(11)
C13 N3 C10 105.9(2)
C13 N3 Ni1 142.1(2)
C10 N3 Ni1 111.98(18)
C22 N4 C18 119.6(3)
C22 N4 Ni1 114.6(2)
C18 N4 Ni1 125.7(3)
C23 N5 C0AA 119.6(3)
C23 N5 Ni1 113.8(2)
C0AA N5 Ni1 126.5(2)
C15 N6 C13 108.7(3)
C15 C10 N3 109.7(3)
C15 C10 C23 133.6(3)
N3 C10 C23 116.7(2)
C27 N11 C28 106.2(3)
C27 N11 Ni1 141.9(2)
C28 N11 Ni1 110.65(18)
N3 C13 N6 110.8(3)
O8 N14 O19 121.6(4)
O8 N14 O29 119.3(3)
O19 N14 O29 119.0(4)
N6 C15 C10 104.9(3)
N6 C15 C16 123.5(3)
C10 C15 C16 131.6(4)
C27 N18 C31 109.5(3)
N4 C22 C28 117.7(3)
N5 C23 C10 118.3(3)
N11 C27 N18 110.1(3)
C31 C28 N11 109.9(3)
C31 C28 C22 132.6(3)
N11 C28 C22 117.4(3)
C28 C31 N18 104.3(3)
C28 C31 C17 132.9(4)
N18 C31 C17 122.7(3)
C8 N1AA C1AA 118.8(3)
C8 N1AA Ni1 114.23(19)
C1AA N1AA Ni1 126.8(2)
C9 N0AA C5 105.9(2)
C9 N0AA Ni1 141.0(2)
C5 N0AA Ni1 113.16(17)
C3 C5 N0AA 109.7(2)
C3 C5 C8 133.5(3)
N0AA C5 C8 116.8(2)
N1AA C8 C5 117.4(3)
N0AA C9 N1 110.8(3)
C9 N1 C3 109.0(2)
C5 C3 N1 104.7(3)
C5 C3 C2AA 132.4(3)
N1 C3 C2AA 123.0(3)
O4 N2AA O1 123.7(4)
O4 N2AA O3 114.6(4)
O1 N2AA O3 121.4(4)

loop_
_geom_bond_atom_site_label_1
_geom_bond_atom_site_label_2
_geom_bond_distance
Ni1 N3 2.066(2)
Ni1 N0AA 2.064(2)
Ni1 N11 2.091(2)
Ni1 N4 2.100(3)
Ni1 N5 2.120(3)
Ni1 N1AA 2.133(3)
N3 C13 1.301(4)
N3 C10 1.388(4)
N4 C22 1.268(4)
N4 C18 1.462(4)
N5 C23 1.272(4)
N5 C0AA 1.459(4)
N6 C15 1.359(5)
N6 C13 1.354(4)
O8 N14 1.219(4)
C10 C15 1.367(4)
C10 C23 1.437(4)
N11 C27 1.310(4)
N11 C28 1.382(4)
N14 O19 1.212(4)
N14 O29 1.242(4)
C15 C16 1.493(5)
N18 C27 1.344(4)
N18 C31 1.366(5)
C22 C28 1.443(4)
C28 C31 1.366(4)
C31 C17 1.481(5)
N1AA C8 1.281(4)
N1AA C1AA 1.462(4)
N0AA C9 1.308(4)
N0AA C5 1.377(4)
C5 C3 1.372(4)
C5 C8 1.440(4)
C9 N1 1.341(4)
N1 C3 1.360(4)
C3 C2AA 1.487(4)
N2AA O4 1.223(4)
N2AA O1 1.207(4)
N2AA O3 1.224(5)
